data_7111379
loop_
_publ_author_name
'Omura, Kazufumi'
'Uchida, Tatsuya'
'Irie, Ryo'
'Katsuki, Tsutomu'

_publ_section_title
;
 Design of a robust Ru(salen) complex: aziridination with improved
 turnover number using N-arylsulfonyl azides as precursorsElectronic
 supplementary information (ESI) available: typical experimental
 procedures, determination of enantiomeric excess and elementary analysis
 for complexes 3 and 5. See http://www.rsc.org/suppdata/cc/b4/b407693a/
;
_journal_issue 18
_journal_name_full 'Chemical Communications'
_journal_page_first 2060
_journal_page_last 2061
_journal_paper_doi 10.1039/b407693a
_journal_year 2004
_chemical_formula_moiety 'C71 H59 N7 O3 Ru '
_chemical_formula_sum 'C71 H59 N7 O3 Ru'
_chemical_formula_weight 1159.36
_space_group_IT_number 19
_symmetry_cell_setting orthorhombic
_symmetry_Int_Tables_number 19
_symmetry_space_group_name_Hall 'P 2ac 2ab'
_symmetry_space_group_name_H-M 'P 21 21 21'
_cell_angle_alpha 90
_cell_angle_beta 90
_cell_angle_gamma 90
_cell_formula_units_Z 4
_cell_length_a 13.5262(3)
_cell_length_b 19.7791(5)
_cell_length_c 21.9184(6)
_cell_measurement_reflns_used 79588
_cell_measurement_temperature 123.2
_cell_measurement_theta_max 27.5
_cell_measurement_theta_min 1.4
_cell_volume 5864.0(3)
_computing_cell_refinement PROCESS-AUTO
_computing_data_collection PROCESS-AUTO
_computing_data_reduction 'teXsan Ver. 1.11'
_computing_publication_material 'teXsan Ver. 1.11'
_computing_structure_refinement SHELXL97
_computing_structure_solution SIR97
_diffrn_detector_area_resol_mean 10.00
_diffrn_measurement_device_type 'Rigaku RAXIS-RAPID Imaging Plate'
_diffrn_measurement_method \w
_diffrn_radiation_type 'Mo K\a'
_diffrn_radiation_wavelength 0.7107
_diffrn_reflns_av_R_equivalents 0.108
_diffrn_reflns_limit_h_max 16
_diffrn_reflns_limit_h_min -17
_diffrn_reflns_limit_k_max 25
_diffrn_reflns_limit_k_min -25
_diffrn_reflns_limit_l_max 28
_diffrn_reflns_limit_l_min -28
_diffrn_reflns_number 52980
_diffrn_reflns_theta_max 27.48
_exptl_absorpt_coefficient_mu 0.323
_exptl_absorpt_correction_T_max 0.984
_exptl_absorpt_correction_T_min 0.692
_exptl_absorpt_correction_type multi-scan
_exptl_absorpt_process_details '(Higashi, 1995)'
_exptl_crystal_colour red
_exptl_crystal_density_diffrn 1.313
_exptl_crystal_density_method 'not measured'
_exptl_crystal_description block
_exptl_crystal_size_max 0.100
_exptl_crystal_size_mid 0.100
_exptl_crystal_size_min 0.050
_refine_diff_density_max 1.20
_refine_diff_density_min -0.77
_refine_ls_abs_structure_Flack 0.02(3)
_refine_ls_extinction_coef 0.0005
_refine_ls_extinction_expression Fc^*^=kFc[1+0.001xFc^2^\l^3^/sin(2\q)]^-1/4^
_refine_ls_extinction_method SHELXL
_refine_ls_goodness_of_fit_ref 0.973
_refine_ls_hydrogen_treatment noref
_refine_ls_number_parameters 740
_refine_ls_number_reflns 10325
_refine_ls_R_factor_gt 0.0591
_refine_ls_shift/su_max 0.0010
_refine_ls_structure_factor_coef Fsqd
_refine_ls_weighting_details 'w = 1/[\s^2^(Fo^2^) + (0.1000P)^2^+0.0000P] where P=(Fo^2^+2Fc^2^)/3'
_refine_ls_weighting_scheme calc
_refine_ls_wR_factor_ref 0.1598
_reflns_number_gt 10325
_reflns_number_total 13439
_reflns_threshold_expression >2.0sigma(I)
_cod_data_source_file b407693asup1.cif
_cod_data_source_block 031002
_cod_original_cell_volume 5863.9(3)
_cod_original_sg_symbol_H-M 'P 21 21 21   '
_cod_original_formula_sum 'C71 H59 N7 O3 Ru '
_cod_database_code 7111379

loop_
_symmetry_equiv_pos_as_xyz
x,y,z
1/2-x,-y,1/2+z
1/2+x,1/2-y,-z
-x,1/2+y,1/2-z

loop_
_atom_site_label
_atom_site_type_symbol
_atom_site_fract_x
_atom_site_fract_y
_atom_site_fract_z
_atom_site_U_iso_or_equiv
_atom_site_adp_type
_atom_site_occupancy
_atom_site_calc_flag
Ru Ru 0.68747(3) 0.47181(2) 0.58342(2) 0.0190(1) Uani 1.00 d
O(1) O 0.5505(2) 0.4327(2) 0.5630(2) 0.0231(8) Uani 1.00 d
O(2) O 0.6269(3) 0.5642(2) 0.6058(2) 0.0236(8) Uani 1.00 d
O(3) O 0.7310(3) 0.5071(2) 0.4541(2) 0.0351(10) Uani 1.00 d
N(1) N 0.7549(3) 0.3818(2) 0.5720(2) 0.0180(9) Uani 1.00 d
N(2) N 0.8222(3) 0.5015(2) 0.6092(2) 0.0229(9) Uani 1.00 d
N(3) N 0.6626(3) 0.4397(2) 0.6765(2) 0.028(1) Uani 1.00 d
N(4) N 0.9662(5) 0.5454(4) 0.4436(5) 0.094(3) Uani 1.00 d
N(5) N 0.0944(6) 0.6113(4) 0.7041(4) 0.071(2) Uani 1.00 d
N(6) N -0.1336(6) 0.5301(5) 0.7743(3) 0.078(2) Uani 1.00 d
N(7) N 0.1006(8) 0.7990(5) 0.7558(4) 0.089(3) Uani 1.00 d
C(1) C 0.8636(4) 0.3907(3) 0.5710(2) 0.021(1) Uani 1.00 d
C(2) C 0.8899(4) 0.4437(3) 0.6200(3) 0.025(1) Uani 1.00 d
C(3) C 1.0008(4) 0.4590(3) 0.6179(3) 0.033(1) Uani 1.00 d
C(4) C 1.0604(4) 0.3947(3) 0.6280(3) 0.034(1) Uani 1.00 d
C(5) C 1.0337(4) 0.3409(3) 0.5797(3) 0.030(1) Uani 1.00 d
C(6) C 0.9232(4) 0.3260(3) 0.5796(3) 0.024(1) Uani 1.00 d
C(7) C 0.7114(4) 0.3246(3) 0.5709(2) 0.020(1) Uani 1.00 d
C(8) C 0.6041(4) 0.3144(3) 0.5711(2) 0.018(1) Uani 1.00 d
C(9) C 0.5737(4) 0.2479(2) 0.5751(2) 0.021(1) Uani 1.00 d
C(10) C 0.4745(4) 0.2284(3) 0.5755(2) 0.021(1) Uani 1.00 d
C(11) C 0.4447(4) 0.1596(3) 0.5838(3) 0.027(1) Uani 1.00 d
C(12) C 0.3461(4) 0.1427(3) 0.5842(3) 0.027(1) Uani 1.00 d
C(13) C 0.2740(4) 0.1925(3) 0.5756(3) 0.028(1) Uani 1.00 d
C(14) C 0.3001(4) 0.2599(3) 0.5677(2) 0.025(1) Uani 1.00 d
C(15) C 0.4015(4) 0.2798(3) 0.5674(2) 0.018(1) Uani 1.00 d
C(16) C 0.4308(4) 0.3482(3) 0.5592(2) 0.019(1) Uani 1.00 d
C(17) C 0.5308(4) 0.3677(3) 0.5650(2) 0.019(1) Uani 1.00 d
C(18) C 0.3554(4) 0.4009(3) 0.5437(2) 0.020(1) Uani 1.00 d
C(19) C 0.3248(4) 0.4491(2) 0.5852(3) 0.0231(10) Uani 1.00 d
C(20) C 0.2512(4) 0.4968(3) 0.5673(3) 0.028(1) Uani 1.00 d
C(21) C 0.2080(4) 0.4945(3) 0.5122(2) 0.024(1) Uani 1.00 d
C(22) C 0.2384(4) 0.4472(3) 0.4689(3) 0.025(1) Uani 1.00 d
C(23) C 0.1952(4) 0.4428(3) 0.4087(2) 0.028(1) Uani 1.00 d
C(24) C 0.2301(5) 0.4000(3) 0.3666(3) 0.032(1) Uani 1.00 d
C(25) C 0.3096(5) 0.3559(3) 0.3801(2) 0.027(1) Uani 1.00 d
C(26) C 0.3510(4) 0.3576(3) 0.4371(2) 0.023(1) Uani 1.00 d
C(27) C 0.3160(4) 0.4010(2) 0.4836(2) 0.0199(9) Uani 1.00 d
C(28) C 0.3637(4) 0.4533(3) 0.6486(2) 0.023(1) Uani 1.00 d
C(29) C 0.4015(4) 0.5147(3) 0.6703(3) 0.029(1) Uani 1.00 d
C(30) C 0.4308(5) 0.5204(3) 0.7304(3) 0.035(1) Uani 1.00 d
C(31) C 0.4245(5) 0.4672(4) 0.7699(2) 0.041(2) Uani 1.00 d
C(32) C 0.3889(5) 0.4059(3) 0.7482(3) 0.043(2) Uani 1.00 d
C(33) C 0.3578(5) 0.3987(3) 0.6889(3) 0.031(1) Uani 1.00 d
C(34) C 0.8502(4) 0.5637(3) 0.6183(3) 0.022(1) Uani 1.00 d
C(35) C 0.7862(4) 0.6223(3) 0.6123(2) 0.021(1) Uani 1.00 d
C(36) C 0.8341(4) 0.6857(3) 0.6157(3) 0.025(1) Uani 1.00 d
C(37) C 0.7831(4) 0.7469(3) 0.6115(3) 0.024(1) Uani 1.00 d
C(38) C 0.8324(4) 0.8099(3) 0.6159(3) 0.030(1) Uani 1.00 d
C(39) C 0.7807(4) 0.8685(3) 0.6094(3) 0.031(1) Uani 1.00 d
C(40) C 0.6781(5) 0.8674(3) 0.6002(2) 0.029(1) Uani 1.00 d
C(41) C 0.6278(4) 0.8066(3) 0.5975(2) 0.024(1) Uani 1.00 d
C(42) C 0.6778(4) 0.7450(3) 0.6037(2) 0.022(1) Uani 1.00 d
C(43) C 0.6270(4) 0.6823(2) 0.6030(2) 0.018(1) Uani 1.00 d
C(44) C 0.6797(4) 0.6196(2) 0.6056(2) 0.0191(9) Uani 1.00 d
C(45) C 0.5167(4) 0.6810(3) 0.6035(2) 0.021(1) Uani 1.00 d
C(46) C 0.4637(4) 0.6597(3) 0.5534(2) 0.021(1) Uani 1.00 d
C(47) C 0.3591(4) 0.6582(3) 0.5560(2) 0.023(1) Uani 1.00 d
C(48) C 0.3092(4) 0.6758(3) 0.6071(2) 0.026(1) Uani 1.00 d
C(49) C 0.3598(4) 0.6966(3) 0.6597(2) 0.023(1) Uani 1.00 d
C(50) C 0.3098(5) 0.7140(3) 0.7140(3) 0.032(1) Uani 1.00 d
C(51) C 0.3605(5) 0.7341(3) 0.7650(3) 0.035(1) Uani 1.00 d
C(52) C 0.4645(5) 0.7375(3) 0.7631(3) 0.032(1) Uani 1.00 d
C(53) C 0.5149(4) 0.7208(3) 0.7113(3) 0.025(1) Uani 1.00 d
C(54) C 0.4656(4) 0.6996(2) 0.6585(2) 0.022(1) Uani 1.00 d
C(55) C 0.5113(4) 0.6405(3) 0.4947(2) 0.025(1) Uani 1.00 d
C(56) C 0.4913(4) 0.5755(3) 0.4698(3) 0.031(1) Uani 1.00 d
C(57) C 0.5266(4) 0.5591(3) 0.4129(3) 0.037(1) Uani 1.00 d
C(58) C 0.5810(5) 0.6056(4) 0.3794(3) 0.042(2) Uani 1.00 d
C(59) C 0.6029(4) 0.6678(4) 0.4041(3) 0.038(1) Uani 1.00 d
C(60) C 0.5695(4) 0.6841(3) 0.4608(3) 0.034(1) Uani 1.00 d
C(61) C 0.7125(4) 0.4951(3) 0.5032(3) 0.023(1) Uani 1.00 d
C(62) C 0.6599(4) 0.4214(3) 0.7251(3) 0.032(1) Uani 1.00 d
C(63) C 0.6609(6) 0.3975(4) 0.7887(3) 0.048(2) Uani 1.00 d
C(64) C 0.9182(5) 0.5947(4) 0.4499(4) 0.056(2) Uani 1.00 d
C(65) C 0.8571(5) 0.6530(4) 0.4563(3) 0.047(2) Uani 1.00 d
C(66) C 0.1128(6) 0.5630(5) 0.7315(4) 0.054(2) Uani 1.00 d
C(67) C 0.1346(7) 0.5050(5) 0.7620(4) 0.072(3) Uani 1.00 d
C(68) C -0.2046(7) 0.5591(4) 0.7676(3) 0.054(2) Uani 1.00 d
C(69) C -0.2987(8) 0.5913(5) 0.7605(4) 0.079(3) Uani 1.00 d
C(70) C 0.0304(9) 0.7703(6) 0.7603(4) 0.073(3) Uani 1.00 d
C(71) C -0.058(1) 0.7286(9) 0.7686(6) 0.132(6) Uani 1.00 d
H(1) H 0.8808 0.4092 0.5325 0.0206 Uiso 1.00 calc
H(2) H 0.8745 0.4251 0.6588 0.0254 Uiso 1.00 calc
H(3) H 1.0174 0.4778 0.5795 0.0326 Uiso 1.00 calc
H(4) H 1.0171 0.4902 0.6493 0.0326 Uiso 1.00 calc
H(5) H 1.1289 0.4051 0.6239 0.0337 Uiso 1.00 calc
H(6) H 1.0474 0.3775 0.6671 0.0337 Uiso 1.00 calc
H(7) H 1.0530 0.3568 0.5411 0.0303 Uiso 1.00 calc
H(8) H 1.0686 0.3007 0.5896 0.0303 Uiso 1.00 calc
H(9) H 0.9052 0.3055 0.6171 0.0238 Uiso 1.00 calc
H(10) H 0.9093 0.2959 0.5469 0.0238 Uiso 1.00 calc
H(11) H 0.7519 0.2853 0.5701 0.0204 Uiso 1.00 calc
H(12) H 0.6227 0.2137 0.5779 0.0214 Uiso 1.00 calc
H(13) H 0.4933 0.1253 0.5888 0.0265 Uiso 1.00 calc
H(14) H 0.3266 0.0967 0.5908 0.0273 Uiso 1.00 calc
H(15) H 0.2059 0.1803 0.5758 0.0285 Uiso 1.00 calc
H(16) H 0.2503 0.2930 0.5617 0.0247 Uiso 1.00 calc
H(17) H 0.2328 0.5316 0.5951 0.0281 Uiso 1.00 calc
H(18) H 0.1565 0.5254 0.5027 0.0241 Uiso 1.00 calc
H(19) H 0.1408 0.4711 0.3986 0.0278 Uiso 1.00 calc
H(20) H 0.2006 0.3984 0.3274 0.0316 Uiso 1.00 calc
H(21) H 0.3343 0.3261 0.3498 0.0275 Uiso 1.00 calc
H(22) H 0.4046 0.3284 0.4460 0.0231 Uiso 1.00 calc
H(23) H 0.4065 0.5525 0.6436 0.0286 Uiso 1.00 calc
H(24) H 0.4570 0.5621 0.7445 0.0352 Uiso 1.00 calc
H(25) H 0.4435 0.4721 0.8115 0.0406 Uiso 1.00 calc
H(26) H 0.3853 0.3681 0.7751 0.0432 Uiso 1.00 calc
H(27) H 0.3317 0.3565 0.6754 0.0309 Uiso 1.00 calc
H(28) H 0.9172 0.5712 0.6300 0.0225 Uiso 1.00 calc
H(29) H 0.9036 0.6869 0.6213 0.0249 Uiso 1.00 calc
H(30) H 0.9015 0.8111 0.6229 0.0296 Uiso 1.00 calc
H(31) H 0.8144 0.9107 0.6111 0.0305 Uiso 1.00 calc
H(32) H 0.6429 0.9086 0.5957 0.0289 Uiso 1.00 calc
H(33) H 0.5584 0.8066 0.5911 0.0244 Uiso 1.00 calc
H(34) H 0.3232 0.6439 0.5210 0.0232 Uiso 1.00 calc
H(35) H 0.2386 0.6741 0.6072 0.0262 Uiso 1.00 calc
H(36) H 0.2392 0.7121 0.7149 0.0317 Uiso 1.00 calc
H(37) H 0.3259 0.7455 0.8014 0.0352 Uiso 1.00 calc
H(38) H 0.4998 0.7513 0.7983 0.0320 Uiso 1.00 calc
H(39) H 0.5854 0.7235 0.7110 0.0254 Uiso 1.00 calc
H(40) H 0.4536 0.5434 0.4925 0.0310 Uiso 1.00 calc
H(41) H 0.5139 0.5156 0.3965 0.0371 Uiso 1.00 calc
H(42) H 0.6034 0.5947 0.3395 0.0417 Uiso 1.00 calc
H(43) H 0.6416 0.6996 0.3817 0.0375 Uiso 1.00 calc
H(44) H 0.5867 0.7266 0.4777 0.0343 Uiso 1.00 calc
H(45) H 0.5956 0.3894 0.8018 0.0475 Uiso 1.00 calc
H(46) H 0.6989 0.3574 0.7912 0.0475 Uiso 1.00 calc
H(47) H 0.6903 0.4316 0.8137 0.0475 Uiso 1.00 calc
H(48) H 0.8966 0.6920 0.4608 0.0470 Uiso 1.00 calc
H(49) H 0.8156 0.6576 0.4214 0.0470 Uiso 1.00 calc
H(50) H 0.8161 0.6477 0.4916 0.0470 Uiso 1.00 calc
H(51) H 0.1313 0.5123 0.8046 0.0725 Uiso 1.00 calc
H(52) H 0.0900 0.4703 0.7505 0.0725 Uiso 1.00 calc
H(53) H 0.2006 0.4911 0.7516 0.0725 Uiso 1.00 calc
H(54) H -0.2885 0.6365 0.7469 0.0788 Uiso 1.00 calc
H(55) H -0.3358 0.5673 0.7311 0.0788 Uiso 1.00 calc
H(56) H -0.3316 0.5914 0.7983 0.0788 Uiso 1.00 calc
H(57) H -0.1162 0.7529 0.7565 0.1319 Uiso 1.00 calc
H(58) H -0.0544 0.6880 0.7455 0.1319 Uiso 1.00 calc
H(59) H -0.0662 0.7165 0.8110 0.1319 Uiso 1.00 calc

loop_
_atom_site_aniso_label
_atom_site_aniso_U_11
_atom_site_aniso_U_22
_atom_site_aniso_U_33
_atom_site_aniso_U_12
_atom_site_aniso_U_13
_atom_site_aniso_U_23
Ru 0.0154(2) 0.0126(2) 0.0291(2) 0.0005(2) -0.0020(2) -0.0026(2)
O(1) 0.018(2) 0.015(2) 0.036(2) 0.001(1) 0.000(2) 0.004(1)
O(2) 0.021(2) 0.012(2) 0.038(2) 0.001(1) -0.001(2) -0.001(1)
O(3) 0.039(2) 0.029(2) 0.037(2) 0.009(2) 0.008(2) 0.006(2)
N(1) 0.014(2) 0.018(2) 0.022(2) 0.004(2) 0.000(2) -0.003(2)
N(2) 0.020(2) 0.025(2) 0.024(2) 0.009(2) -0.001(2) 0.000(2)
N(3) 0.030(3) 0.022(2) 0.034(3) 0.003(2) 0.000(2) -0.003(2)
N(4) 0.044(3) 0.059(5) 0.179(9) 0.007(3) 0.014(5) 0.053(5)
N(5) 0.073(5) 0.056(5) 0.083(5) -0.023(4) 0.005(4) -0.016(4)
N(6) 0.075(5) 0.089(6) 0.071(5) 0.005(5) -0.004(4) 0.011(5)
N(7) 0.095(7) 0.097(7) 0.074(6) 0.033(6) 0.017(6) -0.015(5)
C(1) 0.022(2) 0.017(3) 0.023(3) 0.005(2) -0.002(2) 0.000(2)
C(2) 0.024(3) 0.020(3) 0.032(3) -0.002(2) -0.004(2) -0.004(2)
C(3) 0.025(3) 0.027(4) 0.046(3) -0.003(2) -0.006(3) -0.005(3)
C(4) 0.017(3) 0.032(3) 0.052(4) 0.000(2) -0.006(3) 0.001(3)
C(5) 0.021(2) 0.027(3) 0.044(3) 0.003(2) -0.006(3) 0.000(3)
C(6) 0.022(2) 0.019(3) 0.030(3) 0.005(2) -0.006(3) -0.003(2)
C(7) 0.022(3) 0.017(2) 0.022(3) 0.005(2) -0.005(2) -0.004(2)
C(8) 0.022(2) 0.018(2) 0.015(3) 0.002(2) -0.001(2) -0.002(2)
C(9) 0.024(2) 0.017(2) 0.022(3) 0.002(2) -0.004(2) 0.000(2)
C(10) 0.028(3) 0.021(3) 0.013(2) -0.003(2) -0.003(2) 0.000(2)
C(11) 0.037(3) 0.018(2) 0.025(2) -0.002(2) -0.001(3) 0.001(2)
C(12) 0.037(3) 0.019(2) 0.026(2) -0.012(2) -0.002(3) 0.001(2)
C(13) 0.027(2) 0.027(3) 0.031(3) -0.012(2) -0.003(2) 0.005(2)
C(14) 0.027(3) 0.015(2) 0.032(3) -0.001(2) -0.001(2) 0.000(2)
C(15) 0.020(2) 0.019(2) 0.017(2) -0.001(2) -0.003(2) 0.000(2)
C(16) 0.023(2) 0.017(3) 0.017(2) 0.002(2) -0.002(2) 0.001(2)
C(17) 0.026(3) 0.015(3) 0.015(2) 0.002(2) -0.003(2) 0.000(2)
C(18) 0.014(2) 0.023(3) 0.024(3) -0.002(2) -0.004(2) 0.002(2)
C(19) 0.023(2) 0.016(2) 0.030(2) -0.002(2) 0.003(3) 0.003(2)
C(20) 0.021(2) 0.023(3) 0.041(3) 0.002(2) 0.005(2) 0.002(2)
C(21) 0.020(3) 0.022(3) 0.030(3) 0.005(2) -0.003(2) 0.006(2)
C(22) 0.019(2) 0.016(2) 0.039(3) -0.003(2) 0.000(2) 0.011(2)
C(23) 0.033(3) 0.020(2) 0.030(3) -0.004(2) -0.011(3) 0.008(2)
C(24) 0.041(3) 0.025(3) 0.029(3) -0.005(2) -0.010(3) 0.010(2)
C(25) 0.035(3) 0.021(3) 0.026(3) -0.004(3) -0.004(3) -0.003(2)
C(26) 0.021(2) 0.020(3) 0.028(3) -0.003(2) -0.001(2) 0.004(2)
C(27) 0.016(2) 0.017(2) 0.027(2) -0.002(2) 0.003(3) 0.005(2)
C(28) 0.022(3) 0.025(3) 0.023(3) 0.006(2) 0.006(2) 0.000(2)
C(29) 0.031(3) 0.024(3) 0.031(3) 0.005(2) 0.001(2) -0.003(2)
C(30) 0.040(3) 0.034(3) 0.031(3) 0.004(3) -0.004(3) -0.006(3)
C(31) 0.048(3) 0.051(4) 0.023(3) 0.023(4) -0.006(3) -0.012(3)
C(32) 0.060(4) 0.042(4) 0.027(3) 0.013(3) 0.004(3) 0.004(3)
C(33) 0.040(3) 0.026(3) 0.027(3) 0.008(2) 0.002(3) 0.001(2)
C(34) 0.023(2) 0.017(3) 0.028(3) -0.001(2) -0.003(2) -0.006(2)
C(35) 0.022(3) 0.016(2) 0.025(2) -0.003(2) -0.002(2) -0.003(2)
C(36) 0.019(3) 0.021(3) 0.035(3) -0.004(2) 0.000(2) -0.009(2)
C(37) 0.024(3) 0.017(3) 0.031(3) -0.003(2) 0.004(2) -0.004(2)
C(38) 0.024(3) 0.026(3) 0.038(3) -0.004(2) 0.007(2) -0.009(2)
C(39) 0.038(3) 0.015(3) 0.038(3) -0.010(2) 0.013(3) -0.003(2)
C(40) 0.038(3) 0.015(2) 0.034(3) -0.001(2) 0.008(3) 0.002(2)
C(41) 0.031(3) 0.020(3) 0.023(3) 0.001(2) 0.003(2) -0.003(2)
C(42) 0.030(3) 0.019(2) 0.018(2) 0.001(2) 0.002(2) -0.003(2)
C(43) 0.025(3) 0.010(2) 0.020(2) 0.001(2) -0.001(2) -0.001(2)
C(44) 0.023(2) 0.016(2) 0.018(2) -0.001(2) 0.003(2) -0.006(2)
C(45) 0.020(2) 0.011(2) 0.030(3) 0.000(2) -0.001(2) 0.002(2)
C(46) 0.025(3) 0.012(2) 0.026(3) 0.002(2) 0.002(2) -0.002(2)
C(47) 0.025(3) 0.019(3) 0.026(3) 0.002(2) -0.008(2) -0.003(2)
C(48) 0.022(2) 0.021(2) 0.036(3) 0.003(2) 0.000(3) 0.000(2)
C(49) 0.029(3) 0.014(2) 0.026(3) 0.001(2) 0.006(2) -0.001(2)
C(50) 0.036(3) 0.023(3) 0.036(3) -0.001(3) 0.006(3) 0.001(2)
C(51) 0.040(3) 0.033(3) 0.032(3) 0.001(3) 0.011(3) -0.003(3)
C(52) 0.045(3) 0.031(3) 0.020(3) -0.004(3) 0.003(3) 0.001(2)
C(53) 0.026(3) 0.020(3) 0.030(3) -0.005(2) 0.000(2) -0.001(2)
C(54) 0.030(3) 0.011(2) 0.024(3) -0.001(2) 0.001(2) -0.001(2)
C(55) 0.019(2) 0.029(3) 0.028(3) 0.007(2) -0.006(2) -0.006(2)
C(56) 0.026(3) 0.035(3) 0.032(3) 0.008(2) -0.007(2) -0.010(3)
C(57) 0.030(3) 0.043(3) 0.037(3) 0.012(2) -0.003(3) -0.019(3)
C(58) 0.031(3) 0.069(5) 0.025(3) 0.012(3) 0.001(3) -0.011(3)
C(59) 0.026(3) 0.059(4) 0.028(3) -0.002(3) 0.002(3) -0.002(3)
C(60) 0.028(3) 0.045(4) 0.031(3) -0.007(3) -0.005(3) -0.004(3)
C(61) 0.017(2) 0.018(2) 0.034(3) 0.005(2) -0.005(2) 0.001(2)
C(62) 0.027(3) 0.030(3) 0.039(3) -0.001(2) -0.003(3) -0.002(3)
C(63) 0.062(5) 0.047(4) 0.034(3) 0.001(3) -0.002(3) -0.001(3)
C(64) 0.036(4) 0.059(5) 0.074(5) -0.003(4) -0.007(4) 0.019(4)
C(65) 0.047(4) 0.047(4) 0.047(4) -0.006(3) 0.007(3) 0.003(3)
C(66) 0.060(5) 0.049(5) 0.054(5) -0.009(4) 0.000(4) -0.017(4)
C(67) 0.077(6) 0.079(7) 0.062(5) 0.003(5) -0.026(5) -0.017(5)
C(68) 0.069(6) 0.050(4) 0.044(4) -0.006(4) -0.016(4) -0.008(3)
C(69) 0.102(8) 0.092(7) 0.043(4) 0.022(6) -0.014(5) -0.023(4)
C(70) 0.078(7) 0.093(8) 0.049(5) 0.021(6) 0.007(6) -0.018(5)
C(71) 0.11(1) 0.19(2) 0.090(8) 0.03(1) -0.021(8) -0.082(10)

loop_
_atom_type_symbol
_atom_type_description
_atom_type_scat_dispersion_real
_atom_type_scat_dispersion_imag
_atom_type_scat_source
C C 0.003 0.002
;International Tables for Crystallography
(1992, Vol. C, Tables 4.2.6.8 and 6.1.1.4)
;
H H 0.000 0.000
;International Tables for Crystallography
(1992, Vol. C, Table 6.1.1.4)
;
N N 0.006 0.003
;International Tables for Crystallography
(1992, Vol. C, Tables 4.2.6.8 and 6.1.1.4)
;
O O 0.011 0.006
;International Tables for Crystallography
(1992, Vol. C, Tables 4.2.6.8 and 6.1.1.4)
;
Ru Ru -1.259 0.836
;International Tables for Crystallography
(1992, Vol. C, Tables 4.2.6.8 and 6.1.1.4)
;

loop_
_geom_angle_atom_site_label_1
_geom_angle_atom_site_label_2
_geom_angle_atom_site_label_3
_geom_angle
_geom_angle_publ_flag
O(1) Ru O(2) 91.6(1) yes
O(1) Ru N(1) 92.7(1) yes
O(1) Ru N(2) 173.9(2) yes
O(1) Ru N(3) 87.4(2) yes
O(1) Ru C(61) 93.0(2) yes
O(2) Ru N(1) 172.8(2) yes
O(2) Ru N(2) 92.0(2) yes
O(2) Ru N(3) 88.5(2) yes
O(2) Ru C(61) 94.4(2) yes
N(1) Ru N(2) 83.2(2) yes
N(1) Ru N(3) 85.9(2) yes
N(1) Ru C(61) 91.1(2) yes
N(2) Ru N(3) 87.8(2) yes
N(2) Ru C(61) 91.6(2) yes
N(3) Ru C(61) 177.0(2) yes
Ru O(1) C(17) 122.9(3) yes
Ru O(2) C(44) 121.7(3) yes
Ru N(1) C(1) 110.3(3) yes
Ru N(1) C(7) 125.3(3) yes
C(1) N(1) C(7) 124.2(4) yes
Ru N(2) C(2) 112.4(3) yes
Ru N(2) C(34) 125.9(4) yes
C(2) N(2) C(34) 121.6(4) yes
Ru N(3) C(62) 172.8(4) yes
N(1) C(1) C(2) 107.5(4) yes
N(1) C(1) C(6) 115.1(4) yes
C(2) C(1) C(6) 111.3(4) yes
N(2) C(2) C(1) 105.7(4) yes
N(2) C(2) C(3) 116.5(4) yes
C(1) C(2) C(3) 109.9(4) yes
C(2) C(3) C(4) 110.5(5) yes
C(3) C(4) C(5) 110.6(5) yes
C(4) C(5) C(6) 111.4(5) yes
C(1) C(6) C(5) 110.8(4) yes
N(1) C(7) C(8) 125.4(4) yes
C(7) C(8) C(9) 115.3(4) yes
C(7) C(8) C(17) 125.1(4) yes
C(9) C(8) C(17) 119.5(4) yes
C(8) C(9) C(10) 123.4(5) yes
C(9) C(10) C(11) 122.3(5) yes
C(9) C(10) C(15) 117.9(4) yes
C(11) C(10) C(15) 119.9(5) yes
C(10) C(11) C(12) 120.4(5) yes
C(11) C(12) C(13) 120.2(5) yes
C(12) C(13) C(14) 121.1(5) yes
C(13) C(14) C(15) 120.6(5) yes
C(10) C(15) C(14) 117.9(4) yes
C(10) C(15) C(16) 120.0(4) yes
C(14) C(15) C(16) 122.0(4) yes
C(15) C(16) C(17) 121.0(4) yes
C(15) C(16) C(18) 120.1(4) yes
C(17) C(16) C(18) 118.8(4) yes
O(1) C(17) C(8) 125.1(4) yes
O(1) C(17) C(16) 117.3(4) yes
C(8) C(17) C(16) 117.6(4) yes
C(16) C(18) C(19) 122.3(5) yes
C(16) C(18) C(27) 117.9(4) yes
C(19) C(18) C(27) 119.9(5) yes
C(18) C(19) C(20) 118.9(5) yes
C(18) C(19) C(28) 123.3(4) yes
C(20) C(19) C(28) 117.8(5) yes
C(19) C(20) C(21) 122.0(5) yes
C(20) C(21) C(22) 120.5(5) yes
C(21) C(22) C(23) 122.9(5) yes
C(21) C(22) C(27) 119.4(5) yes
C(23) C(22) C(27) 117.7(5) yes
C(22) C(23) C(24) 121.7(5) yes
C(23) C(24) C(25) 120.9(5) yes
C(24) C(25) C(26) 119.1(5) yes
C(25) C(26) C(27) 122.4(5) yes
C(18) C(27) C(22) 119.0(4) yes
C(18) C(27) C(26) 122.8(5) yes
C(22) C(27) C(26) 118.1(4) yes
C(19) C(28) C(29) 119.6(5) yes
C(19) C(28) C(33) 121.8(5) yes
C(29) C(28) C(33) 118.5(5) yes
C(28) C(29) C(30) 119.9(5) yes
C(29) C(30) C(31) 121.7(6) yes
C(30) C(31) C(32) 118.5(5) yes
C(31) C(32) C(33) 121.4(6) yes
C(28) C(33) C(32) 120.1(5) yes
N(2) C(34) C(35) 124.5(5) yes
C(34) C(35) C(36) 115.4(4) yes
C(34) C(35) C(44) 124.9(4) yes
C(36) C(35) C(44) 119.6(4) yes
C(35) C(36) C(37) 122.6(4) yes
C(36) C(37) C(38) 121.7(5) yes
C(36) C(37) C(42) 118.5(5) yes
C(38) C(37) C(42) 119.9(5) yes
C(37) C(38) C(39) 120.0(5) yes
C(38) C(39) C(40) 120.7(5) yes
C(39) C(40) C(41) 120.3(5) yes
C(40) C(41) C(42) 121.1(5) yes
C(37) C(42) C(41) 117.9(5) yes
C(37) C(42) C(43) 120.3(5) yes
C(41) C(42) C(43) 121.7(5) yes
C(42) C(43) C(44) 121.0(5) yes
C(42) C(43) C(45) 120.0(4) yes
C(44) C(43) C(45) 118.8(4) yes
O(2) C(44) C(35) 125.0(4) yes
O(2) C(44) C(43) 117.0(5) yes
C(35) C(44) C(43) 117.9(4) yes
C(43) C(45) C(46) 121.3(5) yes
C(43) C(45) C(54) 118.9(4) yes
C(46) C(45) C(54) 119.8(5) yes
C(45) C(46) C(47) 119.6(5) yes
C(45) C(46) C(55) 122.9(5) yes
C(47) C(46) C(55) 117.5(5) yes
C(46) C(47) C(48) 121.8(5) yes
C(47) C(48) C(49) 120.8(5) yes
C(48) C(49) C(50) 122.1(5) yes
C(48) C(49) C(54) 119.0(5) yes
C(50) C(49) C(54) 118.9(5) yes
C(49) C(50) C(51) 121.3(6) yes
C(50) C(51) C(52) 119.3(6) yes
C(51) C(52) C(53) 120.8(5) yes
C(52) C(53) C(54) 121.5(5) yes
C(45) C(54) C(49) 119.0(5) yes
C(45) C(54) C(53) 122.7(5) yes
C(49) C(54) C(53) 118.3(5) yes
C(46) C(55) C(56) 118.7(5) yes
C(46) C(55) C(60) 123.5(5) yes
C(56) C(55) C(60) 117.7(5) yes
C(55) C(56) C(57) 119.7(5) yes
C(56) C(57) C(58) 120.5(6) yes
C(57) C(58) C(59) 120.0(6) yes
C(58) C(59) C(60) 119.9(6) yes
C(55) C(60) C(59) 122.2(6) yes
Ru C(61) O(3) 176.9(5) yes
N(3) C(62) C(63) 177.6(6) yes
N(4) C(64) C(65) 177.8(8) yes
N(5) C(66) C(67) 178.0(10) yes
N(6) C(68) C(69) 175.7(10) yes
N(7) C(70) C(71) 175(1) yes

loop_
_geom_bond_atom_site_label_1
_geom_bond_atom_site_label_2
_geom_bond_distance
_geom_bond_publ_flag
Ru O(1) 2.057(3) yes
Ru O(2) 2.063(3) yes
Ru N(1) 2.016(4) yes
Ru N(2) 1.997(4) yes
Ru N(3) 2.164(5) yes
Ru C(61) 1.849(6) yes
O(1) C(17) 1.313(6) yes
O(2) C(44) 1.308(6) yes
O(3) C(61) 1.130(7) yes
N(1) C(1) 1.481(6) yes
N(1) C(7) 1.275(6) yes
N(2) C(2) 1.484(7) yes
N(2) C(34) 1.303(7) yes
N(3) C(62) 1.124(8) yes
N(4) C(64) 1.18(1) yes
N(5) C(66) 1.16(1) yes
N(6) C(68) 1.13(1) yes
N(7) C(70) 1.11(2) yes
C(1) C(2) 1.541(8) yes
C(1) C(6) 1.524(7) yes
C(2) C(3) 1.531(8) yes
C(3) C(4) 1.522(8) yes
C(4) C(5) 1.544(9) yes
C(5) C(6) 1.523(7) yes
C(7) C(8) 1.465(7) yes
C(8) C(9) 1.381(7) yes
C(8) C(17) 1.453(7) yes
C(9) C(10) 1.396(7) yes
C(10) C(11) 1.432(7) yes
C(10) C(15) 1.427(7) yes
C(11) C(12) 1.375(7) yes
C(12) C(13) 1.399(7) yes
C(13) C(14) 1.391(7) yes
C(14) C(15) 1.427(7) yes
C(15) C(16) 1.420(7) yes
C(16) C(17) 1.413(7) yes
C(16) C(18) 1.498(7) yes
C(18) C(19) 1.381(7) yes
C(18) C(27) 1.421(7) yes
C(19) C(20) 1.427(7) yes
C(19) C(28) 1.488(8) yes
C(20) C(21) 1.341(8) yes
C(21) C(22) 1.394(8) yes
C(22) C(23) 1.445(8) yes
C(22) C(27) 1.430(7) yes
C(23) C(24) 1.339(8) yes
C(24) C(25) 1.415(8) yes
C(25) C(26) 1.370(8) yes
C(26) C(27) 1.415(7) yes
C(28) C(29) 1.401(8) yes
C(28) C(33) 1.396(8) yes
C(29) C(30) 1.380(8) yes
C(30) C(31) 1.365(9) yes
C(31) C(32) 1.387(10) yes
C(32) C(33) 1.373(9) yes
C(34) C(35) 1.453(7) yes
C(35) C(36) 1.412(7) yes
C(35) C(44) 1.449(7) yes
C(36) C(37) 1.396(7) yes
C(37) C(38) 1.417(8) yes
C(37) C(42) 1.434(7) yes
C(38) C(39) 1.361(8) yes
C(39) C(40) 1.403(8) yes
C(40) C(41) 1.383(8) yes
C(41) C(42) 1.400(7) yes
C(42) C(43) 1.418(7) yes
C(43) C(44) 1.432(7) yes
C(43) C(45) 1.492(7) yes
C(45) C(46) 1.377(7) yes
C(45) C(54) 1.437(7) yes
C(46) C(47) 1.416(8) yes
C(46) C(55) 1.487(7) yes
C(47) C(48) 1.353(8) yes
C(48) C(49) 1.402(8) yes
C(49) C(50) 1.413(8) yes
C(49) C(54) 1.432(8) yes
C(50) C(51) 1.371(9) yes
C(51) C(52) 1.409(9) yes
C(52) C(53) 1.366(8) yes
C(53) C(54) 1.401(7) yes
C(55) C(56) 1.423(8) yes
C(55) C(60) 1.385(8) yes
C(56) C(57) 1.376(9) yes
C(57) C(58) 1.387(9) yes
C(58) C(59) 1.38(1) yes
C(59) C(60) 1.361(8) yes
C(62) C(63) 1.472(9) yes
C(64) C(65) 1.43(1) yes
C(66) C(67) 1.36(1) yes
C(68) C(69) 1.43(1) yes
C(70) C(71) 1.47(2) yes

loop_
_geom_contact_atom_site_label_1
_geom_contact_atom_site_label_2
_geom_contact_distance
_geom_contact_site_symmetry_2
O(2) C(69) 3.577(9) 1_655
O(3) C(12) 3.451(6) 3_556
N(1) C(13) 3.563(7) 3_556
N(3) C(69) 3.56(1) 1_655
N(3) C(68) 3.576(9) 1_655
N(4) C(40) 3.480(9) 3_566
N(6) C(34) 3.490(9) 1_455
N(7) C(58) 3.52(1) 3_466
N(7) C(59) 3.56(1) 3_466
C(1) C(12) 3.475(8) 3_556
C(3) C(66) 3.57(1) 1_655
C(4) C(20) 3.537(8) 1_655
C(7) C(13) 3.338(8) 3_556
C(9) C(52) 3.589(8) 4_646
C(24) C(67) 3.48(1) 2_564
C(32) C(40) 3.527(8) 4_646
C(34) C(68) 3.358(9) 1_655
C(35) C(69) 3.500(10) 1_655
C(38) C(55) 3.562(8) 3_566
C(39) C(56) 3.517(8) 3_566
C(41) C(64) 3.596(9) 3_466
C(44) C(69) 3.452(9) 1_655
C(51) C(63) 3.452(10) 4_656
C(62) C(68) 3.41(1) 1_655
C(62) C(69) 3.49(1) 1_655

loop_
_geom_torsion_atom_site_label_1
_geom_torsion_atom_site_label_2
_geom_torsion_atom_site_label_3
_geom_torsion_atom_site_label_4
_geom_torsion
_geom_torsion_publ_flag
Ru O(1) C(17) C(8) -11.1(6) yes
Ru O(1) C(17) C(16) 170.4(3) yes
Ru O(2) C(44) C(35) -23.4(6) yes
Ru O(2) C(44) C(43) 161.1(3) yes
Ru N(1) C(1) C(2) 39.9(5) yes
Ru N(1) C(1) C(6) 164.5(4) yes
Ru N(1) C(7) C(8) 6.9(7) yes
Ru N(2) C(2) C(1) 37.0(5) yes
Ru N(2) C(2) C(3) 159.4(4) yes
Ru N(2) C(34) C(35) 1.3(8) yes
Ru N(3) C(62) C(63) 13(18) yes
O(1) Ru O(2) C(44) -158.6(4) yes
O(1) Ru N(1) C(1) 168.8(3) yes
O(1) Ru N(1) C(7) -16.7(4) yes
O(1) Ru N(2) C(2) 35(1) yes
O(1) Ru N(2) C(34) -141(1) yes
O(1) Ru N(3) C(62) 142(3) yes
O(1) Ru C(61) O(3) -110(8) yes
O(1) C(17) C(8) C(7) -5.5(8) yes
O(1) C(17) C(8) C(9) 177.4(5) yes
O(1) C(17) C(16) C(15) -173.2(4) yes
O(1) C(17) C(16) C(18) 7.5(7) yes
O(2) Ru O(1) C(17) -155.7(4) yes
O(2) Ru N(1) C(1) -64(1) yes
O(2) Ru N(1) C(7) 110(1) yes
O(2) Ru N(2) C(2) 161.7(3) yes
O(2) Ru N(2) C(34) -15.8(4) yes
O(2) Ru N(3) C(62) -125(3) yes
O(2) Ru C(61) O(3) 157(8) yes
O(2) C(44) C(35) C(34) 1.9(8) yes
O(2) C(44) C(35) C(36) -175.5(5) yes
O(2) C(44) C(43) C(42) 178.9(4) yes
O(2) C(44) C(43) C(45) 2.9(7) yes
O(3) C(61) Ru N(1) -17(8) yes
O(3) C(61) Ru N(2) 65(8) yes
O(3) C(61) Ru N(3) -13(11) yes
N(1) Ru O(1) C(17) 18.6(4) yes
N(1) Ru O(2) C(44) 74(1) yes
N(1) Ru N(2) C(2) -12.9(3) yes
N(1) Ru N(2) C(34) 169.6(5) yes
N(1) Ru N(3) C(62) 49(3) yes
N(1) C(1) C(2) N(2) -49.2(5) yes
N(1) C(1) C(2) C(3) -175.7(4) yes
N(1) C(1) C(6) C(5) -178.4(5) yes
N(1) C(7) C(8) C(9) -174.6(5) yes
N(1) C(7) C(8) C(17) 8.2(8) yes
N(2) Ru O(1) C(17) -29(1) yes
N(2) Ru O(2) C(44) 26.3(4) yes
N(2) Ru N(1) C(1) -15.8(3) yes
N(2) Ru N(1) C(7) 158.7(4) yes
N(2) Ru N(3) C(62) -33(3) yes
N(2) C(2) C(1) C(6) -176.1(4) yes
N(2) C(2) C(3) C(4) -178.4(5) yes
N(2) C(34) C(35) C(36) -171.4(5) yes
N(2) C(34) C(35) C(44) 11.1(8) yes
N(3) Ru O(1) C(17) -67.2(4) yes
N(3) Ru O(2) C(44) 114.0(4) yes
N(3) Ru N(1) C(1) -104.0(3) yes
N(3) Ru N(1) C(7) 70.5(4) yes
N(3) Ru N(2) C(2) 73.2(3) yes
N(3) Ru N(2) C(34) -104.3(4) yes
C(1) N(1) Ru C(61) 75.7(3) yes
C(1) N(1) C(7) C(8) -179.4(5) yes
C(1) C(2) N(2) C(34) -145.4(5) yes
C(1) C(2) C(3) C(4) -58.3(6) yes
C(1) C(6) C(5) C(4) 54.9(7) yes
C(2) N(2) Ru C(61) -103.8(4) yes
C(2) N(2) C(34) C(35) -176.0(5) yes
C(2) C(1) N(1) C(7) -134.7(5) yes
C(2) C(1) C(6) C(5) -55.8(6) yes
C(2) C(3) C(4) C(5) 57.7(6) yes
C(3) C(2) N(2) C(34) -23.0(7) yes
C(3) C(2) C(1) C(6) 57.4(6) yes
C(3) C(4) C(5) C(6) -56.1(6) yes
C(6) C(1) N(1) C(7) -10.0(7) yes
C(7) N(1) Ru C(61) -109.8(4) yes
C(7) C(8) C(9) C(10) -179.5(5) yes
C(7) C(8) C(17) C(16) 173.0(5) yes
C(8) C(9) C(10) C(11) -175.7(5) yes
C(8) C(9) C(10) C(15) 4.2(7) yes
C(8) C(17) C(16) C(15) 8.2(7) yes
C(8) C(17) C(16) C(18) -171.1(4) yes
C(9) C(8) C(17) C(16) -4.1(7) yes
C(9) C(10) C(11) C(12) 179.6(5) yes
C(9) C(10) C(15) C(14) 179.9(4) yes
C(9) C(10) C(15) C(16) 0.0(7) yes
C(10) C(9) C(8) C(17) -2.1(7) yes
C(10) C(11) C(12) C(13) 1.0(9) yes
C(10) C(15) C(14) C(13) -0.1(7) yes
C(10) C(15) C(16) C(17) -6.3(7) yes
C(10) C(15) C(16) C(18) 173.1(4) yes
C(11) C(10) C(15) C(14) -0.2(7) yes
C(11) C(10) C(15) C(16) 179.9(5) yes
C(11) C(12) C(13) C(14) -1.3(9) yes
C(12) C(11) C(10) C(15) -0.3(8) yes
C(12) C(13) C(14) C(15) 0.8(8) yes
C(13) C(14) C(15) C(16) 179.9(5) yes
C(14) C(15) C(16) C(17) 173.8(5) yes
C(14) C(15) C(16) C(18) -6.9(7) yes
C(15) C(16) C(18) C(19) 107.7(6) yes
C(15) C(16) C(18) C(27) -73.1(6) yes
C(16) C(18) C(19) C(20) -178.8(5) yes
C(16) C(18) C(19) C(28) 0.2(8) yes
C(16) C(18) C(27) C(22) 175.1(4) yes
C(16) C(18) C(27) C(26) -5.7(7) yes
C(17) O(1) Ru C(61) 109.8(4) yes
C(17) C(16) C(18) C(19) -72.9(6) yes
C(17) C(16) C(18) C(27) 106.2(5) yes
C(18) C(19) C(20) C(21) 2.8(8) yes
C(18) C(19) C(28) C(29) 127.3(6) yes
C(18) C(19) C(28) C(33) -56.9(7) yes
C(18) C(27) C(22) C(21) 4.6(7) yes
C(18) C(27) C(22) C(23) -175.8(5) yes
C(18) C(27) C(26) C(25) 177.0(5) yes
C(19) C(18) C(27) C(22) -5.7(7) yes
C(19) C(18) C(27) C(26) 173.5(5) yes
C(19) C(20) C(21) C(22) -4.0(8) yes
C(19) C(28) C(29) C(30) 175.2(5) yes
C(19) C(28) C(33) C(32) -176.0(6) yes
C(20) C(19) C(18) C(27) 2.1(7) yes
C(20) C(19) C(28) C(29) -53.7(7) yes
C(20) C(19) C(28) C(33) 122.1(6) yes
C(20) C(21) C(22) C(23) -179.4(5) yes
C(20) C(21) C(22) C(27) 0.1(8) yes
C(21) C(20) C(19) C(28) -176.2(5) yes
C(21) C(22) C(23) C(24) 175.5(5) yes
C(21) C(22) C(27) C(26) -174.6(5) yes
C(22) C(23) C(24) C(25) 1.6(9) yes
C(22) C(27) C(26) C(25) -3.7(8) yes
C(23) C(22) C(27) C(26) 5.0(7) yes
C(23) C(24) C(25) C(26) -0.1(9) yes
C(24) C(23) C(22) C(27) -4.1(8) yes
C(24) C(25) C(26) C(27) 1.2(8) yes
C(27) C(18) C(19) C(28) -178.9(5) yes
C(28) C(29) C(30) C(31) 0.3(9) yes
C(28) C(33) C(32) C(31) 1.5(10) yes
C(29) C(28) C(33) C(32) -0.1(9) yes
C(29) C(30) C(31) C(32) 1.0(10) yes
C(30) C(29) C(28) C(33) -0.8(8) yes
C(30) C(31) C(32) C(33) -1(1) yes
C(34) N(2) Ru C(61) 78.7(5) yes
C(34) C(35) C(36) C(37) -179.2(5) yes
C(34) C(35) C(44) C(43) 177.3(5) yes
C(35) C(36) C(37) C(38) 179.2(5) yes
C(35) C(36) C(37) C(42) 0.3(8) yes
C(35) C(44) C(43) C(42) 3.1(7) yes
C(35) C(44) C(43) C(45) -172.9(4) yes
C(36) C(35) C(44) C(43) -0.1(7) yes
C(36) C(37) C(38) C(39) 177.8(6) yes
C(36) C(37) C(42) C(41) -178.0(5) yes
C(36) C(37) C(42) C(43) 2.7(7) yes
C(37) C(36) C(35) C(44) -1.6(8) yes
C(37) C(38) C(39) C(40) 1.8(9) yes
C(37) C(42) C(41) C(40) -1.3(7) yes
C(37) C(42) C(43) C(44) -4.4(7) yes
C(37) C(42) C(43) C(45) 171.5(5) yes
C(38) C(37) C(42) C(41) 3.2(7) yes
C(38) C(37) C(42) C(43) -176.2(5) yes
C(38) C(39) C(40) C(41) 0.1(8) yes
C(39) C(38) C(37) C(42) -3.4(8) yes
C(39) C(40) C(41) C(42) -0.4(8) yes
C(40) C(41) C(42) C(43) 178.0(5) yes
C(41) C(42) C(43) C(44) 176.2(5) yes
C(41) C(42) C(43) C(45) -7.8(7) yes
C(42) C(43) C(45) C(46) 111.3(6) yes
C(42) C(43) C(45) C(54) -71.3(6) yes
C(43) C(45) C(46) C(47) 179.1(5) yes
C(43) C(45) C(46) C(55) -3.5(8) yes
C(43) C(45) C(54) C(49) -178.3(4) yes
C(43) C(45) C(54) C(53) 1.7(7) yes
C(44) O(2) Ru C(61) -65.5(4) yes
C(44) C(43) C(45) C(46) -72.7(6) yes
C(44) C(43) C(45) C(54) 104.7(5) yes
C(45) C(46) C(47) C(48) -1.4(8) yes
C(45) C(46) C(55) C(56) 124.7(6) yes
C(45) C(46) C(55) C(60) -59.4(8) yes
C(45) C(54) C(49) C(48) -0.3(7) yes
C(45) C(54) C(49) C(50) 179.0(5) yes
C(45) C(54) C(53) C(52) -179.2(5) yes
C(46) C(45) C(54) C(49) -0.8(7) yes
C(46) C(45) C(54) C(53) 179.2(5) yes
C(46) C(47) C(48) C(49) 0.3(8) yes
C(46) C(55) C(56) C(57) 173.7(5) yes
C(46) C(55) C(60) C(59) -172.4(5) yes
C(47) C(46) C(45) C(54) 1.7(7) yes
C(47) C(46) C(55) C(56) -57.8(7) yes
C(47) C(46) C(55) C(60) 118.1(6) yes
C(47) C(48) C(49) C(50) -178.8(5) yes
C(47) C(48) C(49) C(54) 0.5(7) yes
C(48) C(47) C(46) C(55) -179.0(5) yes
C(48) C(49) C(50) C(51) 179.8(5) yes
C(48) C(49) C(54) C(53) 179.7(5) yes
C(49) C(50) C(51) C(52) 0.1(9) yes
C(49) C(54) C(53) C(52) 0.8(8) yes
C(50) C(49) C(54) C(53) -1.0(7) yes
C(50) C(51) C(52) C(53) -0.2(9) yes
C(51) C(50) C(49) C(54) 0.5(8) yes
C(51) C(52) C(53) C(54) -0.2(9) yes
C(54) C(45) C(46) C(55) 179.1(5) yes
C(55) C(56) C(57) C(58) -0.3(9) yes
C(55) C(60) C(59) C(58) -1.7(9) yes
C(56) C(55) C(60) C(59) 3.5(9) yes
C(56) C(57) C(58) C(59) 2.2(9) yes
C(57) C(56) C(55) C(60) -2.5(8) yes
C(57) C(58) C(59) C(60) -1.2(9) yes
C(61) Ru N(3) C(62) 45(6) yes
C(61) Ru N(3) C(62) 45(6) yes
